data_2226465
loop_
_publ_author_name
'Roopan, S. Mohana'
'Khan, F. Nawaz'
'Kumar, A. Sudheer'
'Hathwar, Venkatesha R.'
'Akkurt, Mehmet'

_publ_section_title
;
 (2-Chloro-8-methoxyquinolin-3-yl)methanol monohydrate
;
_journal_coeditor_code HB5469
_journal_issue 7
_journal_name_full 'Acta Crystallographica Section E'
_journal_page_first o1542
_journal_paper_doi 10.1107/S1600536810020489
_journal_volume 66
_journal_year 2010
_chemical_formula_iupac 'C11 H10 Cl N O2, H2 O'
_chemical_formula_moiety 'C11 H10 Cl N O2, H2 O'
_chemical_formula_sum 'C11 H12 Cl N O3'
_chemical_formula_weight 241.67
_chemical_name_systematic
;
(2-Chloro-8-methoxyquinolin-3-yl)methanol monohydrate
;
_space_group_IT_number 14
_symmetry_cell_setting monoclinic
_symmetry_space_group_name_Hall '-P 2yn'
_symmetry_space_group_name_H-M 'P 1 21/n 1'
_atom_sites_solution_hydrogens geom
_atom_sites_solution_primary direct
_atom_sites_solution_secondary difmap
_cell_angle_alpha 90
_cell_angle_beta 116.819(5)
_cell_angle_gamma 90
_cell_formula_units_Z 4
_cell_length_a 9.161(5)
_cell_length_b 14.246(5)
_cell_length_c 9.464(5)
_cell_measurement_reflns_used 1021
_cell_measurement_temperature 290(2)
_cell_measurement_theta_max 20.15
_cell_measurement_theta_min 1.87
_cell_volume 1102.3(9)
_computing_cell_refinement 'CrysAlis Pro CCD (Oxford Diffraction, 2009)'
_computing_data_collection 'CrysAlis Pro CCD (Oxford Diffraction, 2009)'
_computing_data_reduction 'CrysAlis Pro RED (Oxford Diffraction, 2009)'
_computing_molecular_graphics 'ORTEP-3 (Farrugia, 1997)'
_computing_publication_material 'WinGX (Farrugia, 1999)'
_computing_structure_refinement 'SHELXL97 (Sheldrick, 2008)'
_computing_structure_solution 'SHELXS97 (Sheldrick, 2008)'
_diffrn_ambient_temperature 290(2)
_diffrn_measured_fraction_theta_full 0.995
_diffrn_measured_fraction_theta_max 0.995
_diffrn_measurement_device_type 'Oxford Xcalibur Eos (Nova) CCD detector'
_diffrn_measurement_method '\w scans'
_diffrn_radiation_monochromator graphite
_diffrn_radiation_source 'Enhance (Mo) X-ray Source'
_diffrn_radiation_type MoK\a
_diffrn_radiation_wavelength 0.71073
_diffrn_reflns_av_R_equivalents 0.1004
_diffrn_reflns_av_sigmaI/netI 0.0804
_diffrn_reflns_limit_h_max 11
_diffrn_reflns_limit_h_min -11
_diffrn_reflns_limit_k_max 17
_diffrn_reflns_limit_k_min -17
_diffrn_reflns_limit_l_max 11
_diffrn_reflns_limit_l_min -11
_diffrn_reflns_number 8360
_diffrn_reflns_reduction_process
;
;
_diffrn_reflns_theta_full 25.50
_diffrn_reflns_theta_max 25.50
_diffrn_reflns_theta_min 2.94
_exptl_absorpt_coefficient_mu 0.337
_exptl_absorpt_correction_T_max 0.967
_exptl_absorpt_correction_T_min 0.903
_exptl_absorpt_correction_type multi-scan
_exptl_absorpt_process_details '(CrysAlis RED; Oxford Diffraction, 2009)'
_exptl_crystal_colour colourless
_exptl_crystal_density_diffrn 1.456
_exptl_crystal_density_method 'Not Measured'
_exptl_crystal_description slab
_exptl_crystal_F_000 504
_exptl_crystal_size_max 0.31
_exptl_crystal_size_mid 0.21
_exptl_crystal_size_min 0.10
_refine_diff_density_max 0.397
_refine_diff_density_min -0.256
_refine_ls_extinction_method none
_refine_ls_goodness_of_fit_ref 0.899
_refine_ls_hydrogen_treatment mixed
_refine_ls_matrix_type full
_refine_ls_number_parameters 153
_refine_ls_number_reflns 2044
_refine_ls_number_restraints 0
_refine_ls_restrained_S_all 0.899
_refine_ls_R_factor_all 0.0970
_refine_ls_R_factor_gt 0.0544
_refine_ls_shift/su_max 0.000
_refine_ls_shift/su_mean 0.000
_refine_ls_structure_factor_coef Fsqd
_refine_ls_weighting_details 'calc w=1/[\s^2^(Fo^2^)+(0.0692P)^2^]         where P=(Fo^2^+2Fc^2^)/3'
_refine_ls_weighting_scheme calc
_refine_ls_wR_factor_gt 0.1233
_refine_ls_wR_factor_ref 0.1342
_reflns_number_gt 1212
_reflns_number_total 2044
_reflns_threshold_expression I>2\s(I)
_cod_data_source_file hb5469.cif
_cod_data_source_block I
_cod_original_sg_symbol_H-M 'P 21/n'
_cod_database_code 2226465
_cod_database_fobs_code 2226465

loop_
_symmetry_equiv_pos_site_id
_symmetry_equiv_pos_as_xyz
1 x,y,z
2 1/2-x,1/2+y,1/2-z
3 -x,-y,-z
4 1/2+x,1/2-y,1/2+z

loop_
_atom_site_aniso_label
_atom_site_aniso_U_11
_atom_site_aniso_U_22
_atom_site_aniso_U_33
_atom_site_aniso_U_12
_atom_site_aniso_U_13
_atom_site_aniso_U_23
Cl1 0.0537(5) 0.0487(5) 0.0489(5) -0.0099(4) 0.0176(4) -0.0054(4)
O1 0.0644(17) 0.112(2) 0.0369(13) 0.0262(15) 0.0223(13) 0.0030(12)
O2 0.0555(15) 0.0550(14) 0.0428(12) -0.0026(11) 0.0212(11) -0.0056(10)
N1 0.0369(14) 0.0372(14) 0.0321(13) 0.0029(11) 0.0112(11) 0.0046(11)
C1 0.0379(17) 0.0400(17) 0.0342(17) 0.0072(14) 0.0096(14) 0.0066(13)
C2 0.0369(17) 0.054(2) 0.0324(17) 0.0087(15) 0.0094(14) 0.0063(13)
C3 0.047(2) 0.067(2) 0.0379(18) 0.0167(18) 0.0228(16) 0.0161(16)
C4 0.042(2) 0.056(2) 0.072(2) 0.0051(17) 0.0280(18) 0.0169(19)
C5 0.043(2) 0.040(2) 0.090(3) -0.0063(16) 0.023(2) 0.0051(19)
C6 0.047(2) 0.044(2) 0.061(2) -0.0025(16) 0.0141(18) -0.0045(16)
C7 0.0358(17) 0.0434(18) 0.0448(19) 0.0081(15) 0.0122(15) 0.0033(14)
C8 0.0317(16) 0.0343(16) 0.0396(16) 0.0055(14) 0.0089(14) 0.0054(13)
C9 0.0380(18) 0.0480(19) 0.0458(19) 0.0053(15) 0.0176(16) 0.0110(15)
C10 0.056(2) 0.076(2) 0.0358(19) 0.0121(18) 0.0170(17) -0.0025(16)
C11 0.071(3) 0.078(3) 0.046(2) 0.000(2) 0.019(2) -0.0121(17)
O3 0.0575(17) 0.108(2) 0.0480(15) -0.0196(15) 0.0226(13) 0.0007(15)

loop_
_atom_site_type_symbol
_atom_site_label
_atom_site_fract_x
_atom_site_fract_y
_atom_site_fract_z
_atom_site_U_iso_or_equiv
_atom_site_thermal_displace_type
_atom_site_calc_flag
_atom_site_refinement_flags
_atom_site_occupancy
Cl Cl1 -0.12994(10) 0.21700(5) -0.05478(9) 0.0525(3) Uani . . 1.000
O O1 0.0858(3) 0.2656(2) -0.3822(3) 0.0713(10) Uani . . 1.000
O O2 0.1487(3) 0.46372(14) 0.3536(2) 0.0515(8) Uani . . 1.000
N N1 0.0521(3) 0.35801(15) 0.0948(3) 0.0371(8) Uani . . 1.000
C C1 0.0114(4) 0.30580(19) -0.0297(3) 0.0399(10) Uani . . 1.000
C C2 0.0664(4) 0.3140(2) -0.1453(3) 0.0435(10) Uani . . 1.000
C C3 0.1715(4) 0.3870(2) -0.1243(3) 0.0493(11) Uani . . 1.000
C C4 0.3261(4) 0.5254(2) 0.0313(4) 0.0558(12) Uani . . 1.000
C C5 0.3720(4) 0.5792(2) 0.1620(5) 0.0603(14) Uani . . 1.000
C C6 0.3158(4) 0.5601(2) 0.2743(4) 0.0545(12) Uani . . 1.000
C C7 0.2105(4) 0.4875(2) 0.2525(3) 0.0436(10) Uani . . 1.000
C C8 0.1595(3) 0.43029(18) 0.1160(3) 0.0379(9) Uani . . 1.000
C C9 0.2198(4) 0.4484(2) 0.0056(3) 0.0444(11) Uani . . 1.000
C C10 0.0147(4) 0.2459(3) -0.2813(4) 0.0573(11) Uani . . 1.000
C C11 0.2035(5) 0.5135(3) 0.4973(4) 0.0678(16) Uani . . 1.000
O O3 0.8868(3) 0.3074(2) 0.2937(3) 0.0716(10) Uani . . 1.000
H H1O 0.18120 0.24780 -0.34070 0.1070 Uiso calc R 1.000
H H3 0.21180 0.39630 -0.19750 0.0590 Uiso calc R 1.000
H H4 0.36470 0.53900 -0.04200 0.0670 Uiso calc R 1.000
H H5 0.44190 0.62970 0.17760 0.0730 Uiso calc R 1.000
H H6 0.35070 0.59720 0.36460 0.0660 Uiso calc R 1.000
H H10A 0.04510 0.18290 -0.23950 0.0690 Uiso calc R 1.000
H H10B -0.10340 0.24780 -0.34210 0.0690 Uiso calc R 1.000
H H11A 0.32050 0.50900 0.55460 0.1020 Uiso calc R 1.000
H H11B 0.15520 0.48700 0.55960 0.1020 Uiso calc R 1.000
H H11C 0.17230 0.57820 0.47550 0.1020 Uiso calc R 1.000
H H1W 0.943(5) 0.331(3) 0.252(5) 0.1080 Uiso . . 1.000
H H2W 0.949(6) 0.301(3) 0.389(5) 0.1080 Uiso . . 1.000

loop_
_atom_type_symbol
_atom_type_description
_atom_type_scat_dispersion_real
_atom_type_scat_dispersion_imag
_atom_type_scat_source
O O 0.0106 0.0060 'International Tables Vol C Tables 4.2.6.8 and 6.1.1.4'
N N 0.0061 0.0033 'International Tables Vol C Tables 4.2.6.8 and 6.1.1.4'
Cl Cl 0.1484 0.1585 'International Tables Vol C Tables 4.2.6.8 and 6.1.1.4'
H H 0.0000 0.0000 'International Tables Vol C Tables 4.2.6.8 and 6.1.1.4'
C C 0.0033 0.0016 'International Tables Vol C Tables 4.2.6.8 and 6.1.1.4'

loop_
_geom_angle_atom_site_label_1
_geom_angle_atom_site_label_2
_geom_angle_atom_site_label_3
_geom_angle_site_symmetry_1
_geom_angle_site_symmetry_2
_geom_angle_site_symmetry_3
_geom_angle
_geom_angle_publ_flag
C7 O2 C11 . . . 118.3(3) no
C10 O1 H1O . . . 109.00 no
H1W O3 H2W . . . 107(5) no
C1 N1 C8 . . . 117.1(3) no
Cl1 C1 N1 . . . 115.5(3) no
Cl1 C1 C2 . . . 117.4(2) no
N1 C1 C2 . . . 127.2(3) no
C1 C2 C10 . . . 121.9(3) no
C1 C2 C3 . . . 115.3(3) no
C3 C2 C10 . . . 122.8(3) no
C2 C3 C9 . . . 121.5(3) no
C5 C4 C9 . . . 120.2(3) no
C4 C5 C6 . . . 121.0(3) no
C5 C6 C7 . . . 120.6(3) no
O2 C7 C8 . . . 115.4(3) no
C6 C7 C8 . . . 119.6(3) no
O2 C7 C6 . . . 125.0(3) no
N1 C8 C9 . . . 121.6(2) no
N1 C8 C7 . . . 118.9(3) no
C7 C8 C9 . . . 119.5(3) no
C3 C9 C4 . . . 123.6(3) no
C4 C9 C8 . . . 119.0(3) no
C3 C9 C8 . . . 117.4(3) no
O1 C10 C2 . . . 112.8(3) no
C2 C3 H3 . . . 119.00 no
C9 C3 H3 . . . 119.00 no
C5 C4 H4 . . . 120.00 no
C9 C4 H4 . . . 120.00 no
C6 C5 H5 . . . 120.00 no
C4 C5 H5 . . . 119.00 no
C7 C6 H6 . . . 120.00 no
C5 C6 H6 . . . 120.00 no
O1 C10 H10A . . . 109.00 no
C2 C10 H10A . . . 109.00 no
C2 C10 H10B . . . 109.00 no
O1 C10 H10B . . . 109.00 no
H10A C10 H10B . . . 108.00 no
O2 C11 H11B . . . 109.00 no
O2 C11 H11C . . . 110.00 no
O2 C11 H11A . . . 109.00 no
H11A C11 H11C . . . 109.00 no
H11B C11 H11C . . . 110.00 no
H11A C11 H11B . . . 109.00 no

loop_
_geom_bond_atom_site_label_1
_geom_bond_atom_site_label_2
_geom_bond_site_symmetry_1
_geom_bond_site_symmetry_2
_geom_bond_distance
_geom_bond_publ_flag
Cl1 C1 . . 1.748(4) no
O1 C10 . . 1.406(5) no
O2 C7 . . 1.356(4) no
O2 C11 . . 1.410(4) no
O1 H1O . . 0.8200 no
O3 H1W . . 0.85(5) no
O3 H2W . . 0.83(4) no
N1 C1 . . 1.298(4) no
N1 C8 . . 1.375(4) no
C1 C2 . . 1.401(5) no
C2 C3 . . 1.369(5) no
C2 C10 . . 1.507(5) no
C3 C9 . . 1.408(4) no
C4 C5 . . 1.351(5) no
C4 C9 . . 1.413(5) no
C5 C6 . . 1.401(6) no
C6 C7 . . 1.365(5) no
C7 C8 . . 1.417(4) no
C8 C9 . . 1.409(4) no
C3 H3 . . 0.9300 no
C4 H4 . . 0.9300 no
C5 H5 . . 0.9300 no
C6 H6 . . 0.9300 no
C10 H10B . . 0.9700 no
C10 H10A . . 0.9700 no
C11 H11C . . 0.9600 no
C11 H11A . . 0.9600 no
C11 H11B . . 0.9600 no

loop_
_geom_contact_atom_site_label_1
_geom_contact_atom_site_label_2
_geom_contact_distance
_geom_contact_site_symmetry_1
_geom_contact_site_symmetry_2
_geom_contact_publ_flag
Cl1 O2 3.147(3) . 4_454 no

loop_
_geom_hbond_atom_site_label_D
_geom_hbond_atom_site_label_H
_geom_hbond_atom_site_label_A
_geom_hbond_site_symmetry_A
_geom_hbond_distance_DH
_geom_hbond_distance_HA
_geom_hbond_distance_DA
_geom_hbond_angle_DHA
_geom_hbond_publ_flag
O1 H1O O3 4_454 0.82 1.90 2.705(4) 165 yes
O3 H1W N1 1_655 0.85(5) 2.17(5) 2.988(4) 163(4) yes
O3 H2W O1 1_656 0.83(4) 2.02(4) 2.836(4) 171(5) yes
C10 H10B Cg1 4_454 0.97 2.93 3.738(5) 142 yes

loop_
_geom_torsion_atom_site_label_1
_geom_torsion_atom_site_label_2
_geom_torsion_atom_site_label_3
_geom_torsion_atom_site_label_4
_geom_torsion_site_symmetry_1
_geom_torsion_site_symmetry_2
_geom_torsion_site_symmetry_3
_geom_torsion_site_symmetry_4
_geom_torsion
_geom_torsion_publ_flag
C11 O2 C7 C6 . . . . -4.0(5) no
C11 O2 C7 C8 . . . . 175.5(3) no
C8 N1 C1 Cl1 . . . . -178.2(2) no
C8 N1 C1 C2 . . . . 0.8(5) no
C1 N1 C8 C7 . . . . -178.4(3) no
C1 N1 C8 C9 . . . . 1.5(4) no
Cl1 C1 C2 C3 . . . . 177.3(2) no
Cl1 C1 C2 C10 . . . . -3.6(4) no
N1 C1 C2 C3 . . . . -1.7(5) no
N1 C1 C2 C10 . . . . 177.4(3) no
C1 C2 C3 C9 . . . . 0.3(5) no
C10 C2 C3 C9 . . . . -178.8(3) no
C1 C2 C10 O1 . . . . -179.0(3) no
C3 C2 C10 O1 . . . . 0.1(5) no
C2 C3 C9 C4 . . . . -179.1(3) no
C2 C3 C9 C8 . . . . 1.8(5) no
C9 C4 C5 C6 . . . . 0.0(6) no
C5 C4 C9 C3 . . . . -177.5(3) no
C5 C4 C9 C8 . . . . 1.6(5) no
C4 C5 C6 C7 . . . . -1.3(6) no
C5 C6 C7 O2 . . . . -179.7(3) no
C5 C6 C7 C8 . . . . 0.9(5) no
O2 C7 C8 N1 . . . . 1.1(4) no
O2 C7 C8 C9 . . . . -178.8(3) no
C6 C7 C8 N1 . . . . -179.3(3) no
C6 C7 C8 C9 . . . . 0.8(5) no
N1 C8 C9 C3 . . . . -2.7(4) no
N1 C8 C9 C4 . . . . 178.1(3) no
C7 C8 C9 C3 . . . . 177.1(3) no
C7 C8 C9 C4 . . . . -2.0(4) no

loop_
_cod_related_entry_id
_cod_related_entry_database
_cod_related_entry_code
1 ChemSpider 30656116
